data_4517090
loop_
_publ_author_name
'Liu, Ke'
'Zhou, Jing-Min'
'Li, Hui-Min'
'Xu, Na'
'Cheng, Peng'

_publ_section_title
;
 A Series of CuII--LnIII Metal--Organic Frameworks Based on
 2,2&#x2032;-Bipyridine-3,3&#x2032;-dicarboxylic Acid: Syntheses,
 Structures, and Magnetic Properties
;
_journal_issue 12
_journal_name_full 'Crystal Growth &amp; Design'
_journal_page_first 6409
_journal_paper_doi 10.1021/cg5012617
_journal_volume 14
_journal_year 2014
_chemical_formula_moiety 'C48 H38 Cu N8 Nd2 O22, 3(O)'
_chemical_formula_sum 'C48 H38 Cu N8 Nd2 O25'
_chemical_formula_weight 1478.90
_space_group_IT_number 88
_space_group_name_Hall '-I 4ad'
_space_group_name_H-M_alt 'I 41/a :2'
_symmetry_cell_setting tetragonal
_atom_sites_solution_hydrogens geom
_atom_sites_solution_primary direct
_atom_sites_solution_secondary difmap
_audit_creation_date 2014-08-23
_audit_creation_method
;
Olex2 1.2
(compiled 2014.03.20 svn.r2914 for OlexSys, GUI svn.r4816)
;
_cell_angle_alpha 90.00
_cell_angle_beta 90.00
_cell_angle_gamma 90.00
_cell_formula_units_Z 16
_cell_length_a 45.3447(7)
_cell_length_b 45.3447(7)
_cell_length_c 11.2994(3)
_cell_measurement_reflns_used 7702
_cell_measurement_temperature 122.8(5)
_cell_measurement_theta_max 28.9640
_cell_measurement_theta_min 2.4183
_cell_volume 23233.2(8)
_computing_cell_refinement
;
CrysAlisPro, Agilent Technologies,
Version 1.171.35.19 (release 27-10-2011 CrysAlis171 .NET)
(compiled Oct 27 2011,15:02:11)
;
_computing_data_collection
;
CrysAlisPro, Agilent Technologies,
Version 1.171.35.19 (release 27-10-2011 CrysAlis171 .NET)
(compiled Oct 27 2011,15:02:11)
;
_computing_data_reduction
;
CrysAlisPro, Agilent Technologies,
Version 1.171.35.19 (release 27-10-2011 CrysAlis171 .NET)
(compiled Oct 27 2011,15:02:11)
;
_computing_molecular_graphics 'Olex2 (Dolomanov et al., 2009)'
_computing_publication_material 'Olex2 (Dolomanov et al., 2009)'
_computing_structure_refinement 'XL (Sheldrick, 2008)'
_computing_structure_solution 'XS (Sheldrick, 2008)'
_diffrn_ambient_temperature 122.8(5)
_diffrn_detector_area_resol_mean 16.2116
_diffrn_measured_fraction_theta_full 0.999
_diffrn_measured_fraction_theta_max 0.999
_diffrn_measurement_details
;
#__ type_ start__ end____ width___ exp.time_
  1 omega  -15.00   11.25   0.7500   80.0000
omega____ theta____ kappa____ phi______ frames
    -       18.5573   89.0000   24.0000 35

#__ type_ start__ end____ width___ exp.time_
  2 omega  -37.00   49.25   0.7500   80.0000
omega____ theta____ kappa____ phi______ frames
    -       18.5573    0.0000  -30.0000 115
;
_diffrn_measurement_device_type 'SuperNova, Single source at offset), Eos'
_diffrn_measurement_method '\w scans'
_diffrn_orient_matrix_UB_11 -0.0117122000
_diffrn_orient_matrix_UB_12 -0.0062154000
_diffrn_orient_matrix_UB_13 -0.0332876000
_diffrn_orient_matrix_UB_21 -0.0079184000
_diffrn_orient_matrix_UB_22 0.0134439000
_diffrn_orient_matrix_UB_23 0.0044288000
_diffrn_orient_matrix_UB_31 0.0066947000
_diffrn_orient_matrix_UB_32 0.0050203000
_diffrn_orient_matrix_UB_33 -0.0530513000
_diffrn_radiation_monochromator mirror
_diffrn_radiation_type MoK\a
_diffrn_radiation_wavelength 0.71073
_diffrn_reflns_av_R_equivalents 0.0400
_diffrn_reflns_av_unetI/netI 0.0617
_diffrn_reflns_limit_h_max 27
_diffrn_reflns_limit_h_min -53
_diffrn_reflns_limit_k_max 53
_diffrn_reflns_limit_k_min -32
_diffrn_reflns_limit_l_max 13
_diffrn_reflns_limit_l_min -12
_diffrn_reflns_number 22069
_diffrn_reflns_theta_full 25.01
_diffrn_reflns_theta_max 25.01
_diffrn_reflns_theta_min 2.42
_diffrn_source 'SuperNova (Mo) X-ray Source'
_exptl_absorpt_coefficient_mu 2.212
_exptl_absorpt_correction_T_max 1.00000
_exptl_absorpt_correction_T_min 0.51557
_exptl_absorpt_correction_type multi-scan
_exptl_absorpt_process_details
;
CrysAlisPro, Agilent Technologies,
Version 1.171.35.19 (release 27-10-2011 CrysAlis171 .NET)
(compiled Oct 27 2011,15:02:11)
Empirical absorption correction using spherical harmonics,
 implemented in SCALE3 ABSPACK scaling algorithm.
;
_exptl_crystal_colour green
_exptl_crystal_density_diffrn 1.691
_exptl_crystal_density_method 'not measured'
_exptl_crystal_description needle
_exptl_crystal_F_000 11696
_exptl_crystal_size_max 0.2
_exptl_crystal_size_mid 0.1
_exptl_crystal_size_min 0.1
_platon_squeeze_details
;
;
_refine_diff_density_max 0.623
_refine_diff_density_min -0.985
_refine_diff_density_rms 0.116
_refine_ls_extinction_method none
_refine_ls_goodness_of_fit_ref 1.025
_refine_ls_hydrogen_treatment constr
_refine_ls_matrix_type full
_refine_ls_number_parameters 766
_refine_ls_number_reflns 10243
_refine_ls_number_restraints 210
_refine_ls_restrained_S_all 1.017
_refine_ls_R_factor_all 0.0621
_refine_ls_R_factor_gt 0.0391
_refine_ls_shift/su_max 0.003
_refine_ls_shift/su_mean 0.000
_refine_ls_structure_factor_coef Fsqd
_refine_ls_weighting_details 'calc w=1/[\s^2^(Fo^2^)+(0.0695P)^2^+827.2438P] where P=(Fo^2^+2Fc^2^)/3'
_refine_ls_weighting_scheme calc
_refine_ls_wR_factor_gt 0.0825
_refine_ls_wR_factor_ref 0.0892
_reflns_number_gt 7309
_reflns_number_total 10243
_reflns_threshold_expression >2sigma(I)
_cod_data_source_file cg5012617_si_002.cif
_cod_data_source_block 3-Nd2Cu
_cod_original_cell_volume 23233.2(7)
_cod_original_sg_symbol_H-M 'I 41/a'
_cod_database_code 4517090
_chemical_oxdiff_formula C12Cu1Nd1
_chemical_oxdiff_usercomment c24-120412-1
_reflns_odcompleteness_completeness 99.78
_reflns_odcompleteness_iscentric 1
_reflns_odcompleteness_theta 26.32
_olex2_refinement_description
;
1. Fixed Uiso
 At 1.2 times of:
  All C(H) groups
 At 1.5 times of:
  All O(H,H) groups
2. Uiso/Uaniso restraints and constraints
 C8 \\sim N2 \\sim C7 \\sim C11 \\sim C10 \\sim C9 \\sim N1 \\sim C6 \\sim C2
\\sim C3 \\sim C4 \\sim C5: within 1.7A with sigma of 0.005 and sigma for
terminal atoms of 0.01
Uanis(C26) \\sim Ueq, Uanis(C35) \\sim Ueq, Uanis(C31) \\sim Ueq, Uanis(C30)
\\sim Ueq, Uanis(C19) \\sim Ueq, Uanis(C14) \\sim Ueq, Uanis(C18) \\sim Ueq,
Uanis(C38) \\sim Ueq, Uanis(C42) \\sim Ueq, Uanis(C40) \\sim Ueq, Uanis(C47)
\\sim Ueq, Uanis(C12) \\sim Ueq: with sigma of 0.001 and sigma for terminal
atoms of 0.002
Uanis(C37) \\sim Ueq: with sigma of 0.001 and sigma for terminal atoms of 0.002
Uanis(O17) \\sim Ueq: with sigma of 0.001 and sigma for terminal atoms of 0.002
Uanis(C21) \\sim Ueq, Uanis(C20) \\sim Ueq: with sigma of 0.001 and sigma for
terminal atoms of 0.002
Uanis(C13) \\sim Ueq: with sigma of 0.001 and sigma for terminal atoms of 0.002
Uanis(C43) \\sim Ueq: with sigma of 0.0001 and sigma for terminal atoms of
0.0002
Uanis(N3) \\sim Ueq: with sigma of 0.0001 and sigma for terminal atoms of 0.0002
3.a Rotating group:
 O17(H17a,H17b), O18(H18a,H18b), O19(H19a,H19b), O20(H20a,H20b), O21(H21a,
 H21b), O22(H22a,H22b)
3.b Aromatic/amide H refined with riding coordinates:
 C3(H3), C4(H4), C5(H5), C8(H8), C9(H9), C10(H10), C15(H15), C16(H16),
 C17(H17), C20(H20), C21(H21), C22(H22), C27(H27), C28(H28), C29(H29), C32(H32),
  C33(H33), C34(H34), C39(H39), C40(H40), C41(H41), C44(H44), C45(H45), C46(H46)
;

loop_
_space_group_symop_id
_space_group_symop_operation_xyz
1 'x, y, z'
2 '-y+3/4, x+1/4, z+1/4'
3 '-x, -y+1/2, z'
4 'y+1/4, -x+1/4, z+1/4'
5 'x+1/2, y+1/2, z+1/2'
6 '-y+5/4, x+3/4, z+3/4'
7 '-x+1/2, -y+1, z+1/2'
8 'y+3/4, -x+3/4, z+3/4'
9 '-x, -y, -z'
10 'y-3/4, -x-1/4, -z-1/4'
11 'x, y-1/2, -z'
12 '-y-1/4, x-1/4, -z-1/4'
13 '-x+1/2, -y+1/2, -z+1/2'
14 'y-1/4, -x+1/4, -z+1/4'
15 'x+1/2, y, -z+1/2'
16 '-y+1/4, x+1/4, -z+1/4'

loop_
_atom_site_label
_atom_site_type_symbol
_atom_site_fract_x
_atom_site_fract_y
_atom_site_fract_z
_atom_site_U_iso_or_equiv
_atom_site_adp_type
_atom_site_occupancy
_atom_site_symmetry_multiplicity
_atom_site_calc_flag
_atom_site_refinement_flags
C1 C 0.79159(11) 0.89738(11) 0.2861(4) 0.0105(11) Uani 1 1 d .
C2 C 0.77542(11) 0.91910(11) 0.3636(4) 0.0105(10) Uani 1 1 d U
C3 C 0.74551(11) 0.91442(11) 0.3867(4) 0.0122(10) Uani 1 1 d U
H3 H 0.7364 0.8972 0.3614 0.015 Uiso 1 1 calc R
C4 C 0.72956(11) 0.93557(11) 0.4475(4) 0.0141(11) Uani 1 1 d U
H4 H 0.7098 0.9325 0.4665 0.017 Uiso 1 1 calc R
C5 C 0.74364(11) 0.96131(11) 0.4790(4) 0.0147(11) Uani 1 1 d U
H5 H 0.7325 0.9762 0.5138 0.018 Uiso 1 1 calc R
C6 C 0.78836(11) 0.94480(11) 0.4089(4) 0.0120(10) Uani 1 1 d U
C7 C 0.82060(11) 0.95015(11) 0.4046(4) 0.0115(10) Uani 1 1 d U
C8 C 0.85758(11) 0.98191(11) 0.3510(4) 0.0128(10) Uani 1 1 d U
H8 H 0.8635 0.9994 0.3152 0.015 Uiso 1 1 calc R
C9 C 0.87935(12) 0.96434(11) 0.4017(4) 0.0130(10) Uani 1 1 d U
H9 H 0.8990 0.9701 0.4012 0.016 Uiso 1 1 calc R
C10 C 0.87069(11) 0.93817(11) 0.4526(4) 0.0114(10) Uani 1 1 d U
H10 H 0.8846 0.9253 0.4839 0.014 Uiso 1 1 calc R
C11 C 0.84089(11) 0.93111(11) 0.4567(4) 0.0083(10) Uani 1 1 d U
C12 C 0.83173(11) 0.90345(11) 0.5191(4) 0.0088(11) Uani 1 1 d U
C13 C 0.86140(11) 0.87411(10) -0.0961(4) 0.0078(11) Uani 1 1 d U
C14 C 0.88836(11) 0.89242(11) -0.1223(4) 0.0080(11) Uani 1 1 d U
C15 C 0.88655(11) 0.91463(11) -0.2076(4) 0.0154(12) Uani 1 1 d .
H15 H 0.8698 0.9164 -0.2544 0.019 Uiso 1 1 calc R
C16 C 0.90970(12) 0.93382(12) -0.2218(4) 0.0184(13) Uani 1 1 d .
H16 H 0.9090 0.9484 -0.2795 0.022 Uiso 1 1 calc R
C17 C 0.93384(11) 0.93104(12) -0.1495(4) 0.0167(12) Uani 1 1 d .
H17 H 0.9489 0.9449 -0.1561 0.020 Uiso 1 1 calc R
C18 C 0.91485(10) 0.88987(10) -0.0585(4) 0.0083(11) Uani 1 1 d U
C19 C 0.92121(10) 0.86603(10) 0.0289(4) 0.0066(11) Uani 1 1 d U
C20 C 0.94084(11) 0.85632(11) 0.2173(4) 0.0121(12) Uani 1 1 d U
H20 H 0.9489 0.8632 0.2877 0.014 Uiso 1 1 calc R
C21 C 0.93616(11) 0.82676(11) 0.2031(4) 0.0135(12) Uani 1 1 d U
H21 H 0.9413 0.8137 0.2630 0.016 Uiso 1 1 calc R
C22 C 0.92379(10) 0.81641(11) 0.0994(4) 0.0115(12) Uani 1 1 d .
H22 H 0.9206 0.7963 0.0887 0.014 Uiso 1 1 calc R
C23 C 0.91619(10) 0.83626(11) 0.0115(4) 0.0104(11) Uani 1 1 d .
C24 C 0.90268(11) 0.82424(11) -0.1027(4) 0.0125(12) Uani 1 1 d .
C25 C 1.04551(11) 0.86606(11) 0.3554(4) 0.0120(11) Uani 1 1 d U
C26 C 1.02757(11) 0.86879(10) 0.2425(4) 0.0085(11) Uani 1 1 d U
C27 C 1.03110(11) 0.84837(11) 0.1528(4) 0.0110(11) Uani 1 1 d .
H27 H 1.0441 0.8327 0.1625 0.013 Uiso 1 1 calc R
C28 C 1.01538(10) 0.85118(11) 0.0492(4) 0.0107(11) Uani 1 1 d .
H28 H 1.0178 0.8376 -0.0118 0.013 Uiso 1 1 calc R
C29 C 0.99619(11) 0.87412(11) 0.0373(4) 0.0121(12) Uani 1 1 d .
H29 H 0.9858 0.8761 -0.0333 0.014 Uiso 1 1 calc R
C30 C 1.00765(10) 0.89190(10) 0.2258(4) 0.0073(11) Uani 1 1 d U
C31 C 0.99975(10) 0.91436(10) 0.3167(4) 0.0080(11) Uani 1 1 d U
C32 C 0.96096(12) 0.93651(12) 0.4117(4) 0.0182(13) Uani 1 1 d .
H32 H 0.9407 0.9389 0.4204 0.022 Uiso 1 1 calc R
C33 C 0.97926(12) 0.95261(12) 0.4834(4) 0.0187(13) Uani 1 1 d .
H33 H 0.9716 0.9648 0.5422 0.022 Uiso 1 1 calc R
C34 C 1.00916(12) 0.95031(11) 0.4663(4) 0.0155(12) Uani 1 1 d .
H34 H 1.0221 0.9614 0.5125 0.019 Uiso 1 1 calc R
C35 C 1.02010(11) 0.93151(11) 0.3801(4) 0.0078(11) Uani 1 1 d U
C36 C 1.05284(11) 0.93176(11) 0.3529(4) 0.0092(11) Uani 1 1 d .
C37 C 0.93659(11) 1.02608(11) 0.2552(4) 0.0077(11) Uani 1 1 d U
C38 C 0.95837(10) 1.00591(10) 0.1936(4) 0.0064(10) Uani 1 1 d U
C39 C 0.98830(10) 1.01291(11) 0.1933(4) 0.0112(11) Uani 1 1 d .
H39 H 0.9945 1.0312 0.2210 0.013 Uiso 1 1 calc R
C40 C 1.00892(12) 0.99277(11) 0.1520(4) 0.0132(12) Uani 1 1 d U
H40 H 1.0288 0.9979 0.1475 0.016 Uiso 1 1 calc R
C41 C 0.99958(11) 0.96506(11) 0.1176(4) 0.0121(12) Uani 1 1 d .
H41 H 1.0134 0.9511 0.0946 0.014 Uiso 1 1 calc R
C42 C 0.95022(10) 0.97850(10) 0.1467(4) 0.0068(11) Uani 1 1 d U
C43 C 0.91968(10) 0.96827(11) 0.1268(4) 0.0073(11) Uani 1 1 d U
C44 C 0.88867(11) 0.92754(11) 0.1460(4) 0.0114(12) Uani 1 1 d .
H44 H 0.8860 0.9079 0.1672 0.014 Uiso 1 1 calc R
C45 C 0.86443(11) 0.94372(11) 0.1076(4) 0.0109(11) Uani 1 1 d .
H45 H 0.8457 0.9354 0.1061 0.013 Uiso 1 1 calc R
C46 C 0.86912(11) 0.97269(11) 0.0716(4) 0.0103(11) Uani 1 1 d .
H46 H 0.8535 0.9837 0.0418 0.012 Uiso 1 1 calc R
C47 C 0.89701(10) 0.98517(10) 0.0801(4) 0.0068(11) Uani 1 1 d U
C48 C 0.90185(11) 1.01480(11) 0.0232(4) 0.0095(11) Uani 1 1 d .
N1 N 0.77227(9) 0.96607(9) 0.4625(3) 0.0153(9) Uani 1 1 d U
N2 N 0.82887(10) 0.97540(9) 0.3501(3) 0.0134(9) Uani 1 1 d U
N3 N 0.93390(9) 0.87581(9) 0.1308(3) 0.0086(9) Uani 1 1 d U
N4 N 0.93691(9) 0.90933(9) -0.0697(3) 0.0122(10) Uani 1 1 d .
N5 N 0.99174(9) 0.89406(9) 0.1245(3) 0.0089(9) Uani 1 1 d .
N6 N 0.97076(9) 0.91754(9) 0.3297(3) 0.0111(10) Uani 1 1 d .
N7 N 0.97094(9) 0.95798(9) 0.1167(3) 0.0089(9) Uani 1 1 d U
N8 N 0.91588(9) 0.93933(9) 0.1537(3) 0.0079(9) Uani 1 1 d .
O1 O 0.78097(7) 0.87147(7) 0.2810(3) 0.0098(8) Uani 1 1 d .
O2 O 0.81338(8) 0.90494(7) 0.2265(3) 0.0140(8) Uani 1 1 d .
O3 O 0.83737(8) 0.87898(7) 0.4710(3) 0.0148(8) Uani 1 1 d .
O4 O 0.81977(8) 0.90524(8) 0.6187(3) 0.0178(9) Uani 1 1 d .
O5 O 0.88196(7) 0.80608(7) -0.0902(3) 0.0116(8) Uani 1 1 d .
O6 O 0.91277(7) 0.83376(7) -0.1987(3) 0.0144(8) Uani 1 1 d .
O7 O 0.84417(7) 0.86837(7) -0.1792(3) 0.0103(8) Uani 1 1 d .
O8 O 0.85786(7) 0.86700(7) 0.0111(3) 0.0106(8) Uani 1 1 d .
O9 O 1.03197(7) 0.86913(8) 0.4515(3) 0.0162(9) Uani 1 1 d .
O10 O 1.07227(7) 0.86018(7) 0.3431(3) 0.0107(8) Uani 1 1 d U
O11 O 1.06000(7) 0.92774(7) 0.2473(3) 0.0129(8) Uani 1 1 d .
O12 O 1.06987(7) 0.93746(7) 0.4373(3) 0.0124(8) Uani 1 1 d .
O13 O 0.92470(8) 1.01689(8) 0.3475(3) 0.0168(8) Uani 1 1 d .
O14 O 0.93265(8) 1.05157(7) 0.2163(3) 0.0152(8) Uani 1 1 d .
O15 O 0.92572(7) 1.02168(7) -0.0215(3) 0.0119(8) Uani 1 1 d .
O16 O 0.87910(7) 1.03153(7) 0.0185(3) 0.0125(8) Uani 1 1 d .
O17 O 0.83332(7) 0.80454(7) -0.2308(3) 0.0106(8) Uani 1 1 d U
H17A H 0.8295 0.7888 -0.2702 0.016 Uiso 1 1 d R
H17B H 0.8230 0.8046 -0.1671 0.016 Uiso 1 1 d R
O18 O 0.87477(7) 0.84520(8) -0.3801(3) 0.0146(8) Uani 1 1 d .
H18A H 0.8788 0.8343 -0.4410 0.022 Uiso 1 1 d R
H18B H 0.8829 0.8374 -0.3181 0.022 Uiso 1 1 d R
O19 O 0.77625(8) 0.85774(8) -0.4849(3) 0.0168(9) Uani 1 1 d .
H19A H 0.7668 0.8412 -0.4965 0.025 Uiso 1 1 d R
H19B H 0.7816 0.8647 -0.5533 0.025 Uiso 1 1 d R
O20 O 0.79676(7) 0.88575(7) -0.0019(3) 0.0114(8) Uani 1 1 d .
H20A H 0.8010 0.8807 -0.0743 0.017 Uiso 1 1 d R
H20B H 0.8036 0.9034 0.0107 0.017 Uiso 1 1 d R
O21 O 0.85117(7) 0.80727(7) 0.1164(3) 0.0139(8) Uani 1 1 d .
H21A H 0.8600 0.8030 0.1831 0.021 Uiso 1 1 d R
H21B H 0.8647 0.8108 0.0630 0.021 Uiso 1 1 d R
O22 O 0.86186(7) 0.86308(7) 0.2664(3) 0.0132(8) Uani 1 1 d .
H22A H 0.8732 0.8469 0.2863 0.020 Uiso 1 1 d R
H22B H 0.8565 0.8717 0.3371 0.020 Uiso 1 1 d R
Cu1 Cu 0.953437(13) 0.916167(13) 0.13078(5) 0.00826(14) Uani 1 1 d .
Nd1 Nd 0.818771(6) 0.850518(6) 0.14084(2) 0.00717(8) Uani 1 1 d .
Nd2 Nd 0.821292(6) 0.848920(6) -0.35280(2) 0.00699(8) Uani 1 1 d .
O24 O 0.79643(8) 0.94642(8) -0.0116(3) 0.0249(10) Uani 1 1 d .
O25 O 0.78404(9) 0.98568(9) 0.1747(3) 0.0248(9) Uani 1 1 d G
H25A H 0.7945 0.9874 0.2366 0.037 Uiso 1 1 d G
H25B H 0.7688 0.9754 0.1903 0.037 Uiso 1 1 d G
O23 O 0.74354(15) 0.81636(16) -0.6338(6) 0.116(3) Uani 1 1 d .

loop_
_atom_site_aniso_label
_atom_site_aniso_U_11
_atom_site_aniso_U_22
_atom_site_aniso_U_33
_atom_site_aniso_U_23
_atom_site_aniso_U_13
_atom_site_aniso_U_12
C1 0.009(3) 0.017(3) 0.006(3) 0.001(2) -0.003(2) 0.005(2)
C2 0.016(2) 0.009(2) 0.007(2) 0.0037(19) -0.0007(19) 0.004(2)
C3 0.013(2) 0.015(2) 0.009(2) 0.0016(19) -0.003(2) 0.000(2)
C4 0.012(2) 0.017(2) 0.013(2) 0.000(2) 0.000(2) 0.000(2)
C5 0.015(2) 0.015(2) 0.014(2) 0.000(2) 0.002(2) 0.002(2)
C6 0.017(2) 0.011(2) 0.007(2) 0.0021(18) -0.0009(19) 0.0031(19)
C7 0.018(2) 0.012(2) 0.004(2) -0.0034(18) -0.0014(18) -0.0025(19)
C8 0.020(2) 0.009(2) 0.009(2) -0.0033(19) 0.005(2) -0.004(2)
C9 0.015(2) 0.012(2) 0.011(2) -0.001(2) 0.002(2) -0.005(2)
C10 0.011(2) 0.012(2) 0.011(2) -0.0003(19) 0.001(2) 0.002(2)
C11 0.009(2) 0.010(2) 0.006(2) -0.0049(18) 0.0018(19) 0.0001(19)
C12 0.0089(14) 0.0084(14) 0.0091(13) -0.0005(9) -0.0016(9) -0.0004(9)
C13 0.0079(13) 0.0071(13) 0.0083(13) -0.0005(9) -0.0002(9) 0.0007(9)
C14 0.0083(13) 0.0083(13) 0.0075(13) -0.0007(9) 0.0005(9) 0.0002(9)
C15 0.011(3) 0.021(3) 0.015(3) -0.001(2) -0.003(2) -0.002(2)
C16 0.021(3) 0.020(3) 0.014(3) 0.010(2) -0.005(3) -0.005(3)
C17 0.012(3) 0.016(3) 0.022(3) 0.002(3) 0.003(2) -0.009(2)
C18 0.0088(14) 0.0081(14) 0.0081(13) 0.0000(9) 0.0002(9) 0.0005(9)
C19 0.0061(13) 0.0069(13) 0.0070(13) 0.0008(9) 0.0006(9) 0.0000(9)
C20 0.0116(14) 0.0127(14) 0.0119(14) 0.0002(9) 0.0007(9) 0.0003(9)
C21 0.0130(14) 0.0139(14) 0.0137(14) 0.0007(9) -0.0003(9) -0.0009(9)
C22 0.009(3) 0.007(3) 0.018(3) 0.005(2) 0.003(2) -0.002(2)
C23 0.005(3) 0.014(3) 0.013(3) -0.005(2) 0.000(2) -0.001(2)
C24 0.013(3) 0.014(3) 0.011(3) 0.000(2) -0.006(2) 0.007(2)
C25 0.0122(14) 0.0114(14) 0.0124(14) 0.0010(9) -0.0012(9) -0.0004(9)
C26 0.0084(14) 0.0085(14) 0.0087(13) -0.0002(9) 0.0002(9) -0.0010(9)
C27 0.011(3) 0.007(3) 0.016(3) 0.001(2) 0.004(2) 0.002(2)
C28 0.007(3) 0.012(3) 0.013(3) -0.004(2) 0.002(2) -0.003(2)
C29 0.012(3) 0.018(3) 0.006(3) 0.000(2) 0.001(2) -0.005(2)
C30 0.0066(13) 0.0074(13) 0.0079(13) 0.0007(9) 0.0004(9) 0.0000(9)
C31 0.0084(13) 0.0075(13) 0.0080(13) 0.0010(9) -0.0001(9) 0.0000(9)
C32 0.011(3) 0.022(3) 0.022(3) -0.001(3) 0.003(2) 0.007(3)
C33 0.016(3) 0.023(3) 0.017(3) -0.009(3) 0.005(2) 0.004(3)
C34 0.021(3) 0.015(3) 0.011(3) -0.003(2) 0.001(2) -0.002(2)
C35 0.0078(13) 0.0081(13) 0.0075(13) 0.0013(9) 0.0004(9) 0.0004(9)
C36 0.009(3) 0.005(3) 0.014(3) 0.001(2) -0.003(2) 0.001(2)
C37 0.0076(14) 0.0081(14) 0.0073(13) -0.0010(9) -0.0004(9) -0.0006(9)
C38 0.0065(13) 0.0065(13) 0.0061(13) 0.0005(9) 0.0008(9) -0.0001(9)
C39 0.008(3) 0.008(3) 0.018(3) -0.001(2) 0.001(2) -0.005(2)
C40 0.0124(14) 0.0131(14) 0.0140(14) 0.0002(9) 0.0002(9) -0.0011(9)
C41 0.010(3) 0.014(3) 0.012(3) 0.002(2) 0.001(2) 0.002(2)
C42 0.0070(13) 0.0068(13) 0.0065(13) 0.0008(9) 0.0005(9) 0.0006(9)
C43 0.0080(14) 0.0073(13) 0.0067(13) -0.0005(9) 0.0001(9) 0.0007(9)
C44 0.015(3) 0.012(3) 0.008(2) -0.001(2) 0.007(2) -0.007(2)
C45 0.004(3) 0.012(3) 0.016(3) -0.004(2) -0.001(2) 0.001(2)
C46 0.007(3) 0.017(3) 0.007(3) 0.000(2) 0.000(2) 0.003(2)
C47 0.0070(13) 0.0071(13) 0.0062(13) -0.0007(9) 0.0000(9) -0.0001(9)
C48 0.009(3) 0.014(3) 0.005(2) -0.003(2) -0.001(2) 0.001(2)
N1 0.017(2) 0.015(2) 0.014(2) -0.0030(17) 0.0013(18) 0.0006(18)
N2 0.021(2) 0.009(2) 0.0103(19) -0.0017(17) -0.0006(18) -0.0029(18)
N3 0.0081(12) 0.0086(12) 0.0091(12) 0.0001(9) 0.0003(9) -0.0008(9)
N4 0.016(3) 0.009(2) 0.012(2) 0.0007(19) -0.0022(19) -0.0022(19)
N5 0.011(2) 0.007(2) 0.009(2) -0.0010(18) -0.0014(18) -0.0019(18)
N6 0.010(2) 0.012(2) 0.012(2) 0.0005(18) 0.0012(18) 0.0013(19)
N7 0.0091(12) 0.0085(12) 0.0093(12) 0.0002(9) 0.0004(9) 0.0007(9)
N8 0.008(2) 0.004(2) 0.011(2) 0.0011(18) 0.0015(18) 0.0009(18)
O1 0.013(2) 0.0037(18) 0.0127(18) 0.0016(15) -0.0007(15) -0.0017(15)
O2 0.017(2) 0.013(2) 0.0119(18) 0.0004(16) 0.0007(16) 0.0022(17)
O3 0.024(2) 0.009(2) 0.0115(18) 0.0010(15) 0.0056(16) 0.0025(17)
O4 0.028(2) 0.011(2) 0.0137(19) 0.0012(16) 0.0080(17) -0.0008(17)
O5 0.012(2) 0.0104(19) 0.0124(18) -0.0033(15) -0.0027(15) -0.0042(16)
O6 0.014(2) 0.018(2) 0.0102(18) -0.0009(16) 0.0019(16) -0.0042(17)
O7 0.0048(18) 0.016(2) 0.0099(18) -0.0015(15) -0.0025(15) 0.0004(15)
O8 0.0076(19) 0.016(2) 0.0084(18) 0.0026(15) -0.0030(15) 0.0009(15)
O9 0.013(2) 0.026(2) 0.0098(18) 0.0011(16) -0.0004(16) 0.0030(17)
O10 0.0080(14) 0.0130(15) 0.0111(14) 0.0011(12) -0.0015(12) 0.0016(12)
O11 0.013(2) 0.014(2) 0.0124(19) -0.0028(16) 0.0034(16) -0.0043(16)
O12 0.011(2) 0.012(2) 0.0136(18) 0.0027(15) -0.0059(16) 0.0008(16)
O13 0.018(2) 0.014(2) 0.0188(19) 0.0022(16) 0.0089(17) 0.0024(17)
O14 0.024(2) 0.007(2) 0.0147(19) 0.0027(15) 0.0038(16) 0.0023(17)
O15 0.009(2) 0.012(2) 0.0143(18) 0.0003(15) 0.0022(16) 0.0005(16)
O16 0.012(2) 0.011(2) 0.0147(19) 0.0035(15) 0.0003(15) 0.0050(16)
O17 0.0159(15) 0.0079(14) 0.0081(13) -0.0036(12) 0.0021(12) 0.0005(12)
O18 0.015(2) 0.022(2) 0.0074(18) -0.0021(16) -0.0015(15) 0.0023(17)
O19 0.018(2) 0.018(2) 0.0144(19) 0.0090(16) -0.0026(16) -0.0088(17)
O20 0.012(2) 0.012(2) 0.0102(18) -0.0028(15) 0.0013(15) 0.0006(16)
O21 0.015(2) 0.016(2) 0.0112(18) 0.0048(16) 0.0013(15) 0.0029(16)
O22 0.016(2) 0.015(2) 0.0078(17) -0.0022(15) -0.0001(15) 0.0012(16)
Cu1 0.0058(3) 0.0066(3) 0.0123(3) -0.0006(3) -0.0013(3) 0.0000(3)
Nd1 0.00739(15) 0.00688(15) 0.00724(14) 0.00045(11) 0.00014(11) -0.00036(12)
Nd2 0.00738(15) 0.00654(15) 0.00704(14) 0.00002(11) -0.00049(11) -0.00067(12)
O24 0.025(2) 0.020(2) 0.030(2) 0.0019(18) -0.0014(18) 0.0004(19)
O25 0.027(3) 0.026(3) 0.022(2) 0.0032(19) -0.0058(19) 0.007(2)
O23 0.090(6) 0.111(6) 0.149(6) -0.025(5) 0.008(4) -0.011(5)

loop_
_atom_type_symbol
_atom_type_description
_atom_type_scat_dispersion_real
_atom_type_scat_dispersion_imag
_atom_type_scat_source
C C 0.0033 0.0016 'International Tables Vol C Tables 4.2.6.8 and 6.1.1.4'
H H 0.0000 0.0000 'International Tables Vol C Tables 4.2.6.8 and 6.1.1.4'
Cu Cu 0.3201 1.2651 'International Tables Vol C Tables 4.2.6.8 and 6.1.1.4'
N N 0.0061 0.0033 'International Tables Vol C Tables 4.2.6.8 and 6.1.1.4'
Nd Nd -0.1943 3.0179 'International Tables Vol C Tables 4.2.6.8 and 6.1.1.4'
O O 0.0106 0.0060 'International Tables Vol C Tables 4.2.6.8 and 6.1.1.4'

loop_
_geom_angle_atom_site_label_1
_geom_angle_atom_site_label_2
_geom_angle_atom_site_label_3
_geom_angle
_geom_angle_site_symmetry_1
_geom_angle_site_symmetry_3
O2 C1 O1 122.1(5) . .
O2 C1 C2 121.4(5) . .
O1 C1 C2 116.5(4) . .
O2 C1 Nd1 64.3(3) . .
O1 C1 Nd1 57.9(2) . .
C2 C1 Nd1 174.3(4) . .
C3 C2 C6 117.7(5) . .
C3 C2 C1 118.8(5) . .
C6 C2 C1 123.5(5) . .
C4 C3 C2 119.7(5) . .
C5 C4 C3 118.2(5) . .
N1 C5 C4 123.6(5) . .
N1 C6 C2 122.1(5) . .
N1 C6 C7 115.4(4) . .
C2 C6 C7 122.5(5) . .
N2 C7 C11 122.3(5) . .
N2 C7 C6 115.2(4) . .
C11 C7 C6 122.4(4) . .
N2 C8 C9 124.6(5) . .
C10 C9 C8 117.6(5) . .
C9 C10 C11 119.4(5) . .
C10 C11 C7 119.0(5) . .
C10 C11 C12 118.6(4) . .
C7 C11 C12 122.4(4) . .
O4 C12 O3 122.2(4) . .
O4 C12 C11 119.3(4) . .
O3 C12 C11 118.5(4) . .
O4 C12 Nd2 62.4(3) . 1_556
O3 C12 Nd2 60.0(2) . 1_556
C11 C12 Nd2 173.2(3) . 1_556
O7 C13 O8 126.0(5) . .
O7 C13 C14 118.4(4) . .
O8 C13 C14 115.6(4) . .
C15 C14 C18 117.6(5) . .
C15 C14 C13 119.0(4) . .
C18 C14 C13 123.2(4) . .
C16 C15 C14 119.5(5) . .
C17 C16 C15 118.8(5) . .
N4 C17 C16 123.4(5) . .
N4 C18 C14 122.3(4) . .
N4 C18 C19 113.3(4) . .
C14 C18 C19 124.3(4) . .
N3 C19 C23 120.5(4) . .
N3 C19 C18 113.9(4) . .
C23 C19 C18 125.6(4) . .
N3 C20 C21 121.3(5) . .
C20 C21 C22 119.7(5) . .
C21 C22 C23 119.3(5) . .
C22 C23 C19 119.5(4) . .
C22 C23 C24 118.3(4) . .
C19 C23 C24 122.2(4) . .
O6 C24 O5 126.6(5) . .
O6 C24 C23 117.5(5) . .
O5 C24 C23 116.0(4) . .
O10 C25 O9 126.5(5) . .
O10 C25 C26 116.3(4) . .
O9 C25 C26 117.1(4) . .
C27 C26 C30 118.6(4) . .
C27 C26 C25 120.0(4) . .
C30 C26 C25 121.4(4) . .
C28 C27 C26 120.1(5) . .
C29 C28 C27 119.0(5) . .
N5 C29 C28 122.2(5) . .
N5 C30 C26 120.8(4) . .
N5 C30 C31 113.8(4) . .
C26 C30 C31 125.2(4) . .
N6 C31 C35 122.2(4) . .
N6 C31 C30 112.8(4) . .
C35 C31 C30 124.9(4) . .
N6 C32 C33 123.4(5) . .
C32 C33 C34 118.3(5) . .
C33 C34 C35 119.9(5) . .
C34 C35 C31 117.7(5) . .
C34 C35 C36 119.2(4) . .
C31 C35 C36 123.0(4) . .
O11 C36 O12 126.6(5) . .
O11 C36 C35 116.5(4) . .
O12 C36 C35 116.7(4) . .
O13 C37 O14 122.8(4) . .
O13 C37 C38 117.7(4) . .
O14 C37 C38 119.4(4) . .
O13 C37 Nd1 62.8(2) . 2_655
O14 C37 Nd1 60.0(2) . 2_655
C38 C37 Nd1 173.5(3) . 2_655
C39 C38 C42 117.2(4) . .
C39 C38 C37 119.9(4) . .
C42 C38 C37 122.5(4) . .
C40 C39 C38 120.5(5) . .
C41 C40 C39 119.1(5) . .
N7 C41 C40 121.2(5) . .
N7 C42 C38 121.2(4) . .
N7 C42 C43 113.1(4) . .
C38 C42 C43 125.7(4) . .
N8 C43 C47 121.7(4) . .
N8 C43 C42 112.8(4) . .
C47 C43 C42 125.4(4) . .
N8 C44 C45 122.3(5) . .
C44 C45 C46 117.9(5) . .
C47 C46 C45 120.3(5) . .
C43 C47 C46 118.4(4) . .
C43 C47 C48 123.2(4) . .
C46 C47 C48 117.8(4) . .
O15 C48 O16 122.6(5) . .
O15 C48 C47 121.9(4) . .
O16 C48 C47 115.4(4) . .
O15 C48 Nd2 65.8(3) . 2_655
O16 C48 Nd2 56.8(2) . 2_655
C47 C48 Nd2 170.3(3) . 2_655
C5 N1 C6 118.3(5) . .
C8 N2 C7 117.0(4) . .
C20 N3 C19 119.7(4) . .
C20 N3 Cu1 119.1(3) . .
C19 N3 Cu1 118.5(3) . .
C18 N4 C17 118.0(4) . .
C18 N4 Cu1 103.2(3) . .
C17 N4 Cu1 124.8(3) . .
C29 N5 C30 119.2(4) . .
C29 N5 Cu1 119.3(3) . .
C30 N5 Cu1 117.8(3) . .
C31 N6 C32 118.2(4) . .
C31 N6 Cu1 102.7(3) . .
C32 N6 Cu1 124.0(3) . .
C41 N7 C42 120.2(4) . .
C41 N7 Cu1 126.4(3) . .
C42 N7 Cu1 110.0(3) . .
C44 N8 C43 119.0(4) . .
C44 N8 Cu1 123.9(3) . .
C43 N8 Cu1 111.5(3) . .
C1 O1 Nd1 96.8(3) . .
C1 O2 Nd1 90.8(3) . .
C12 O3 Nd2 94.4(3) . 1_556
C12 O4 Nd2 92.1(3) . 1_556
C13 O7 Nd2 165.1(3) . .
C13 O8 Nd1 138.9(3) . .
C36 O11 Nd2 146.7(3) . 10_675
C36 O12 Nd1 161.1(3) . 10_676
C37 O13 Nd1 92.5(3) . 2_655
C37 O14 Nd1 95.4(3) . 2_655
C48 O15 Nd2 89.3(3) . 2_655
C48 O16 Nd2 97.5(3) . 2_655
N5 Cu1 N8 174.39(15) . .
N5 Cu1 N3 85.84(16) . .
N8 Cu1 N3 95.79(16) . .
N5 Cu1 N7 97.09(16) . .
N8 Cu1 N7 81.73(16) . .
N3 Cu1 N7 174.60(15) . .
N5 Cu1 N6 76.16(14) . .
N8 Cu1 N6 98.26(14) . .
N3 Cu1 N6 99.60(14) . .
N7 Cu1 N6 85.53(14) . .
N5 Cu1 N4 99.90(14) . .
N8 Cu1 N4 85.71(15) . .
N3 Cu1 N4 75.44(14) . .
N7 Cu1 N4 99.54(14) . .
N6 Cu1 N4 174.01(14) . .
O12 Nd1 O8 138.97(11) 12_756 .
O12 Nd1 O21 72.60(11) 12_756 .
O8 Nd1 O21 75.01(11) . .
O12 Nd1 O20 148.23(11) 12_756 .
O8 Nd1 O20 72.64(10) . .
O21 Nd1 O20 132.79(10) . .
O12 Nd1 O22 76.33(11) 12_756 .
O8 Nd1 O22 72.45(10) . .
O21 Nd1 O22 77.14(11) . .
O20 Nd1 O22 122.74(11) . .
O12 Nd1 O1 68.30(11) 12_756 .
O8 Nd1 O1 139.74(10) . .
O21 Nd1 O1 140.85(10) . .
O20 Nd1 O1 83.80(10) . .
O22 Nd1 O1 95.16(11) . .
O12 Nd1 O14 104.05(11) 12_756 8_464
O8 Nd1 O14 86.50(10) . 8_464
O21 Nd1 O14 68.51(11) . 8_464
O20 Nd1 O14 76.04(11) . 8_464
O22 Nd1 O14 143.41(11) . 8_464
O1 Nd1 O14 119.38(10) . 8_464
O12 Nd1 O13 78.25(11) 12_756 8_464
O8 Nd1 O13 131.99(10) . 8_464
O21 Nd1 O13 99.46(11) . 8_464
O20 Nd1 O13 78.54(11) . 8_464
O22 Nd1 O13 154.19(10) . 8_464
O1 Nd1 O13 71.11(10) . 8_464
O14 Nd1 O13 49.19(10) 8_464 8_464
O12 Nd1 O2 103.37(10) 12_756 .
O8 Nd1 O2 90.07(11) . .
O21 Nd1 O2 146.38(11) . .
O20 Nd1 O2 66.57(10) . .
O22 Nd1 O2 69.61(11) . .
O1 Nd1 O2 50.17(10) . .
O14 Nd1 O2 141.68(10) 8_464 .
O13 Nd1 O2 112.59(10) 8_464 .
O12 Nd1 C1 85.30(12) 12_756 .
O8 Nd1 C1 114.85(13) . .
O21 Nd1 C1 151.99(11) . .
O20 Nd1 C1 74.33(12) . .
O22 Nd1 C1 81.13(12) . .
O1 Nd1 C1 25.29(12) . .
O14 Nd1 C1 135.41(12) 8_464 .
O13 Nd1 C1 92.44(12) 8_464 .
O2 Nd1 C1 24.89(11) . .
O12 Nd1 C37 90.73(12) 12_756 8_464
O8 Nd1 C37 109.73(12) . 8_464
O21 Nd1 C37 83.14(12) . 8_464
O20 Nd1 C37 76.60(12) . 8_464
O22 Nd1 C37 158.90(12) . 8_464
O1 Nd1 C37 95.40(12) . 8_464
O14 Nd1 C37 24.58(11) 8_464 8_464
O13 Nd1 C37 24.62(11) 8_464 8_464
O2 Nd1 C37 130.47(12) . 8_464
C1 Nd1 C37 114.82(13) . 8_464
O7 Nd2 O11 145.18(11) . 12_755
O7 Nd2 O18 72.48(11) . .
O11 Nd2 O18 81.14(11) 12_755 .
O7 Nd2 O16 73.31(11) . 8_464
O11 Nd2 O16 133.23(11) 12_755 8_464
O18 Nd2 O16 144.95(11) . 8_464
O7 Nd2 O17 75.49(11) . .
O11 Nd2 O17 77.27(11) 12_755 .
O18 Nd2 O17 78.35(11) . .
O16 Nd2 O17 100.24(11) 8_464 .
O7 Nd2 O3 108.88(11) . 1_554
O11 Nd2 O3 81.68(11) 12_755 1_554
O18 Nd2 O3 69.61(11) . 1_554
O16 Nd2 O3 115.50(11) 8_464 1_554
O17 Nd2 O3 143.89(11) . 1_554
O7 Nd2 O19 140.13(11) . .
O11 Nd2 O19 74.55(11) 12_755 .
O18 Nd2 O19 136.60(10) . .
O16 Nd2 O19 71.26(11) 8_464 .
O17 Nd2 O19 128.40(11) . .
O3 Nd2 O19 71.69(11) 1_554 .
O7 Nd2 O4 75.42(11) . 1_554
O11 Nd2 O4 130.05(10) 12_755 1_554
O18 Nd2 O4 94.54(11) . 1_554
O16 Nd2 O4 69.53(11) 8_464 1_554
O17 Nd2 O4 150.85(10) . 1_554
O3 Nd2 O4 51.14(10) 1_554 1_554
O19 Nd2 O4 75.57(11) . 1_554
O7 Nd2 O15 103.74(10) . 8_464
O11 Nd2 O15 86.67(11) 12_755 8_464
O18 Nd2 O15 147.88(11) . 8_464
O16 Nd2 O15 50.58(10) 8_464 8_464
O17 Nd2 O15 69.99(10) . 8_464
O3 Nd2 O15 137.77(10) 1_554 8_464
O19 Nd2 O15 66.08(10) . 8_464
O4 Nd2 O15 115.77(11) 1_554 8_464
O7 Nd2 C12 91.38(12) . 1_554
O11 Nd2 C12 106.48(12) 12_755 1_554
O18 Nd2 C12 80.47(12) . 1_554
O16 Nd2 C12 92.97(12) 8_464 1_554
O17 Nd2 C12 157.64(12) . 1_554
O3 Nd2 C12 25.68(11) 1_554 1_554
O19 Nd2 C12 72.94(12) . 1_554
O4 Nd2 C12 25.51(11) 1_554 1_554
O15 Nd2 C12 131.61(12) 8_464 1_554
O7 Nd2 C48 89.15(12) . 8_464
O11 Nd2 C48 109.69(12) 12_755 8_464
O18 Nd2 C48 157.72(11) . 8_464
O16 Nd2 C48 25.69(12) 8_464 8_464
O17 Nd2 C48 85.02(12) . 8_464
O3 Nd2 C48 130.01(12) 1_554 8_464
O19 Nd2 C48 65.66(12) . 8_464
O4 Nd2 C48 92.82(12) 1_554 8_464
O15 Nd2 C48 24.90(11) 8_464 8_464
C12 Nd2 C48 113.25(14) 1_554 8_464

loop_
_geom_bond_atom_site_label_1
_geom_bond_atom_site_label_2
_geom_bond_distance
_geom_bond_site_symmetry_2
C1 O2 1.244(6) .
C1 O1 1.271(6) .
C1 C2 1.508(7) .
C1 Nd1 2.954(5) .
C2 C3 1.397(7) .
C2 C6 1.402(7) .
C3 C4 1.384(7) .
C4 C5 1.378(7) .
C5 N1 1.329(6) .
C6 N1 1.352(6) .
C6 C7 1.483(7) .
C7 N2 1.353(6) .
C7 C11 1.392(7) .
C8 N2 1.335(6) .
C8 C9 1.392(7) .
C9 C10 1.376(6) .
C10 C11 1.389(6) .
C11 C12 1.498(6) .
C12 O4 1.252(5) .
C12 O3 1.262(5) .
C12 Nd2 2.904(5) 1_556
C13 O7 1.249(5) .
C13 O8 1.264(5) .
C13 C14 1.507(6) .
C14 C15 1.396(6) .
C14 C18 1.406(6) .
C15 C16 1.373(7) .
C16 C17 1.372(7) .
C17 N4 1.342(6) .
C18 N4 1.340(6) .
C18 C19 1.492(6) .
C19 N3 1.362(6) .
C19 C23 1.383(6) .
C20 N3 1.354(6) .
C20 C21 1.367(6) .
C21 C22 1.382(6) .
C22 C23 1.383(6) .
C23 C24 1.529(6) .
C24 O6 1.254(6) .
C24 O5 1.257(6) .
C25 O10 1.250(6) .
C25 O9 1.255(5) .
C25 C26 1.519(6) .
C26 C27 1.381(6) .
C26 C30 1.396(6) .
C27 C28 1.377(6) .
C28 C29 1.363(6) .
C29 N5 1.353(6) .
C30 N5 1.357(6) .
C30 C31 1.490(6) .
C31 N6 1.331(6) .
C31 C35 1.403(6) .
C32 N6 1.341(6) .
C32 C33 1.370(7) .
C33 C34 1.374(7) .
C34 C35 1.386(6) .
C35 C36 1.517(6) .
C36 O11 1.250(5) .
C36 O12 1.254(5) .
C37 O13 1.246(5) .
C37 O14 1.249(5) .
C37 C38 1.515(6) .
C37 Nd1 2.988(5) 2_655
C38 C39 1.394(6) .
C38 C42 1.401(6) .
C39 C40 1.388(6) .
C40 C41 1.382(7) .
C41 N7 1.337(6) .
C42 N7 1.365(6) .
C42 C43 1.478(6) .
C43 N8 1.358(6) .
C43 C47 1.387(6) .
C44 N8 1.348(6) .
C44 C45 1.391(7) .
C45 C46 1.392(7) .
C46 C47 1.389(6) .
C47 C48 1.505(6) .
C48 O15 1.235(5) .
C48 O16 1.282(5) .
C48 Nd2 2.931(5) 2_655
N3 Cu1 2.033(4) .
N4 Cu1 2.406(4) .
N5 Cu1 2.007(4) .
N6 Cu1 2.382(4) .
N7 Cu1 2.062(4) .
N8 Cu1 2.017(4) .
O1 Nd1 2.520(3) .
O2 Nd1 2.662(3) .
O3 Nd2 2.521(3) 1_556
O4 Nd2 2.575(3) 1_556
O7 Nd2 2.388(3) .
O8 Nd1 2.419(3) .
O11 Nd2 2.404(3) 10_675
O12 Nd1 2.404(3) 10_676
O13 Nd1 2.661(3) 2_655
O14 Nd1 2.600(3) 2_655
O15 Nd2 2.674(3) 2_655
O16 Nd2 2.475(3) 2_655
O17 Nd2 2.500(3) .
O18 Nd2 2.450(3) .
O19 Nd2 2.561(3) .
O20 Nd1 2.480(3) .
O21 Nd1 2.466(3) .
O22 Nd1 2.481(3) .
Nd1 O12 2.404(3) 12_756
Nd1 O14 2.600(3) 8_464
Nd1 O13 2.661(3) 8_464
Nd1 C37 2.988(5) 8_464
Nd2 O11 2.404(3) 12_755
Nd2 O16 2.474(3) 8_464
Nd2 O3 2.521(3) 1_554
Nd2 O4 2.575(3) 1_554
Nd2 O15 2.674(3) 8_464
Nd2 C12 2.904(5) 1_554
Nd2 C48 2.931(5) 8_464

loop_
_platon_squeeze_void_nr
_platon_squeeze_void_average_x
_platon_squeeze_void_average_y
_platon_squeeze_void_average_z
_platon_squeeze_void_volume
_platon_squeeze_void_count_electrons
_platon_squeeze_void_content
1 0.000 0.250 0.271 921 205 ' '
2 0.000 0.750 0.705 921 206 ' '
3 0.180 0.480 0.958 10 1 ' '
4 0.180 0.980 0.042 10 1 ' '
5 0.230 0.070 0.292 10 1 ' '
6 0.230 0.570 0.708 10 1 ' '
7 0.270 0.430 0.208 10 1 ' '
8 0.270 0.930 0.792 10 1 ' '
9 0.320 0.020 0.542 10 1 ' '
10 0.320 0.520 0.458 10 1 ' '
11 0.500 0.250 0.582 921 206 ' '
12 0.500 0.750 0.412 921 205 ' '
13 0.680 0.480 0.542 10 1 ' '
14 0.680 0.980 0.458 10 1 ' '
15 0.730 0.070 0.208 10 1 ' '
16 0.730 0.570 0.792 10 1 ' '
17 0.770 0.430 0.292 10 1 ' '
18 0.770 0.930 0.708 10 1 ' '
19 0.820 0.020 0.958 10 1 ' '
20 0.820 0.520 0.042 10 1 ' '
